data_7716319
loop_
_publ_author_name
'Kim, Dongwon'
'Kim, Gyeongmin'
'Kim, Gyeongwoo'
'Park, Junmyeong'
'Han, Jihun'
'Hossain, Mohammad Mozammal'
'Jung, Ok-Sang'
'Lee, Young-A'

_publ_section_title
;
 M(II) effect on encapsulation of guests into a series of
 M<sub>3</sub>L<sub>2</sub> chiral cages: enantio-recognition.
;
_journal_issue 25
_journal_name_full 'Dalton transactions (Cambridge, England : 2003)'
_journal_page_first 10704
_journal_page_last 10711
_journal_paper_doi 10.1039/d4dt01198h
_journal_volume 53
_journal_year 2024
_chemical_formula_moiety 'C111 H104 N12 Ni3 O31, 6(ClO4), 6(C4H10O)'
_chemical_formula_sum 'C135 H174 Cl6 N12 Ni3 O61'
_chemical_formula_weight 3329.68
_space_group_crystal_system orthorhombic
_space_group_IT_number 18
_space_group_name_Hall 'P 2 2ab'
_space_group_name_H-M_alt 'P 21 21 2'
_atom_sites_solution_hydrogens geom
_atom_sites_solution_primary dual
_audit_creation_method SHELXL-2019/2
_audit_update_record
;
2024-03-02 deposited with the CCDC.	2024-06-05 downloaded from the CCDC.
;
_cell_angle_alpha 90
_cell_angle_beta 90
_cell_angle_gamma 90
_cell_formula_units_Z 2
_cell_length_a 23.255(5)
_cell_length_b 24.745(5)
_cell_length_c 14.510(3)
_cell_measurement_reflns_used 203166
_cell_measurement_temperature 100(2)
_cell_measurement_theta_max 33.749
_cell_measurement_theta_min 0.401
_cell_volume 8350(3)
_computing_cell_refinement 'HKL3000sm (Otwinowski & Minor, 1997)'
_computing_data_collection 'PAL BL2D-SMDC Program (Shin et. al, 2016)'
_computing_data_reduction 'HKL3000sm (Otwinowski & Minor, 1997)'
_computing_structure_refinement 'SHELXL-2019/2 (Sheldrick, 2019)'
_computing_structure_solution 'SHELXT 2018/2 (Sheldrick, 2018)'
_diffrn_ambient_temperature 100(2)
_diffrn_measured_fraction_theta_full 0.995
_diffrn_measured_fraction_theta_max 0.995
_diffrn_measurement_device_type 'Rayonix MX225HS CCD area detector'
_diffrn_measurement_method 'omega scan'
_diffrn_radiation_type synchrotron
_diffrn_radiation_wavelength 0.700
_diffrn_reflns_av_R_equivalents 0.0522
_diffrn_reflns_av_unetI/netI 0.0320
_diffrn_reflns_Laue_measured_fraction_full 0.995
_diffrn_reflns_Laue_measured_fraction_max 0.995
_diffrn_reflns_limit_h_max 27
_diffrn_reflns_limit_h_min -27
_diffrn_reflns_limit_k_max 29
_diffrn_reflns_limit_k_min -29
_diffrn_reflns_limit_l_max 17
_diffrn_reflns_limit_l_min -17
_diffrn_reflns_number 57943
_diffrn_reflns_point_group_measured_fraction_full 0.997
_diffrn_reflns_point_group_measured_fraction_max 0.996
_diffrn_reflns_theta_full 24.835
_diffrn_reflns_theta_max 25.000
_diffrn_reflns_theta_min 1.183
_diffrn_source 'PLSII 2D bending magnet'
_exptl_absorpt_coefficient_mu 0.495
_exptl_absorpt_correction_T_max 1.000
_exptl_absorpt_correction_T_min 0.801
_exptl_absorpt_correction_type empirical
_exptl_absorpt_process_details 'HKL3000sm Scalepack(Otwinowski et.al,2003)'
_exptl_crystal_colour 'pale green'
_exptl_crystal_density_diffrn 1.324
_exptl_crystal_description block
_exptl_crystal_F_000 3484
_exptl_crystal_size_max 0.350
_exptl_crystal_size_mid 0.310
_exptl_crystal_size_min 0.280
_refine_diff_density_max 0.958
_refine_diff_density_min -0.771
_refine_diff_density_rms 0.080
_refine_ls_abs_structure_details
;
 Flack x determined using 6472 quotients [(I+)-(I-)]/[(I+)+(I-)]
 (Parsons, Flack and Wagner, Acta Cryst. B69 (2013) 249-259).
;
_refine_ls_abs_structure_Flack 0.020(3)
_refine_ls_extinction_method none
_refine_ls_goodness_of_fit_ref 1.019
_refine_ls_hydrogen_treatment constr
_refine_ls_matrix_type full
_refine_ls_number_parameters 968
_refine_ls_number_reflns 15342
_refine_ls_number_restraints 1808
_refine_ls_restrained_S_all 1.039
_refine_ls_R_factor_all 0.0628
_refine_ls_R_factor_gt 0.0615
_refine_ls_shift/su_max 0.001
_refine_ls_shift/su_mean 0.000
_refine_ls_structure_factor_coef Fsqd
_refine_ls_weighting_details 'w=1/[\s^2^(Fo^2^)+(0.1432P)^2^+3.0414P] where P=(Fo^2^+2Fc^2^)/3'
_refine_ls_weighting_scheme calc
_refine_ls_wR_factor_gt 0.1850
_refine_ls_wR_factor_ref 0.1882
_reflns_Friedel_coverage 0.834
_reflns_Friedel_fraction_full 0.999
_reflns_Friedel_fraction_max 0.999
_reflns_number_gt 14803
_reflns_number_total 15342
_reflns_threshold_expression 'I > 2\s(I)'
_cod_data_source_file d4dt01198h2.cif
_cod_data_source_block rs-Ni3L2_R-BuOH
_cod_depositor_comments 'Adding full bibliography for 7716315--7716324.cif.'
_cod_database_code 7716319
_shelx_shelxl_version_number 2019/2
_shelx_space_group_comment
;
The symmetry employed for this shelxl refinement is uniquely defined
by the following loop, which should always be used as a source of
symmetry information in preference to the above space-group names.
They are only intended as comments.
;
_shelx_estimated_absorpt_t_min 0.846
_shelx_estimated_absorpt_t_max 0.874

loop_
_space_group_symop_operation_xyz
'x, y, z'
'-x, -y, z'
'-x+1/2, y+1/2, -z'
'x+1/2, -y+1/2, -z'

loop_
_atom_site_label
_atom_site_type_symbol
_atom_site_fract_x
_atom_site_fract_y
_atom_site_fract_z
_atom_site_U_iso_or_equiv
_atom_site_adp_type
_atom_site_occupancy
_atom_site_site_symmetry_order
_atom_site_calc_flag
_atom_site_refinement_flags_posn
_atom_site_refinement_flags_adp
_atom_site_refinement_flags_occupancy
_atom_site_disorder_assembly
_atom_site_disorder_group
Ni1 Ni 0.53325(3) 0.32113(3) 0.57938(4) 0.04903(19) Uani 1 1 d . U . . .
N2 N 0.6984(2) 0.57026(15) 0.6437(3) 0.0467(9) Uani 1 1 d . U . . .
H2A H 0.720731 0.541751 0.638039 0.056 Uiso 1 1 calc R U . . .
O2 O 0.66254(19) 0.51901(15) 0.7983(2) 0.0533(9) Uani 1 1 d . U . . .
C2 C 0.6860(3) 0.3566(3) 0.7415(4) 0.0617(13) Uani 1 1 d . U . . .
H2 H 0.719277 0.337230 0.760129 0.074 Uiso 1 1 calc R U . . .
N1 N 0.5952(2) 0.35653(18) 0.6643(3) 0.0514(10) Uani 1 1 d . U . . .
C1 C 0.6422(3) 0.3309(2) 0.6932(4) 0.0574(12) Uani 1 1 d . U . . .
H1 H 0.646036 0.293475 0.680170 0.069 Uiso 1 1 calc R U . . .
N3 N 0.5317(2) 0.70936(18) 0.4955(3) 0.0523(9) Uani 1 1 d . U . . .
C4 C 0.6310(3) 0.4373(2) 0.7339(3) 0.0516(11) Uani 1 1 d . U . . .
C3 C 0.6802(3) 0.4097(2) 0.7616(4) 0.0555(12) Uani 1 1 d . U . . .
H3 H 0.709627 0.428099 0.794501 0.067 Uiso 1 1 calc R U . . .
N4 N 0.6887(2) 0.62653(16) 0.2219(3) 0.0510(10) Uani 1 1 d . U . . .
H4 H 0.703937 0.641942 0.270807 0.061 Uiso 1 1 calc R U . . .
N5 N 0.5719(2) 0.45213(17) 0.0581(3) 0.0537(10) Uani 1 1 d . U . . .
C5 C 0.5902(2) 0.4090(2) 0.6868(3) 0.0498(11) Uani 1 1 d . U . . .
H5 H 0.556188 0.427472 0.668697 0.060 Uiso 1 1 calc R U . . .
N6 N 0.7244(2) 0.38593(16) 0.3524(3) 0.0480(9) Uani 1 1 d . U . . .
H6 H 0.740431 0.406845 0.310595 0.058 Uiso 1 1 calc R U . . .
C6 C 0.6201(3) 0.4963(2) 0.7497(3) 0.0546(12) Uani 1 1 d . U . . .
C7 C 0.6995(3) 0.6012(2) 0.7289(3) 0.0526(11) Uani 1 1 d . U . . .
H7 H 0.687093 0.639110 0.715431 0.063 Uiso 1 1 calc R U . . .
C8 C 0.6606(3) 0.5778(2) 0.8059(3) 0.0563(12) Uani 1 1 d . U . . .
H8 H 0.620490 0.592157 0.802702 0.068 Uiso 1 1 calc R U . . .
O10 O 0.6295(2) 0.62241(14) 0.5786(3) 0.0572(9) Uani 1 1 d . U . . .
O11 O 0.5504(2) 0.66132(19) 0.2209(3) 0.0684(11) Uani 1 1 d . U . . .
O12 O 0.6257(2) 0.71812(15) 0.2058(2) 0.0567(9) Uani 1 1 d . U . . .
O13 O 0.6409(3) 0.55479(16) 0.1645(3) 0.0766(15) Uani 1 1 d . U . . .
O14 O 0.6001(2) 0.35029(17) 0.2791(3) 0.0611(10) Uani 1 1 d . U . . .
O15 O 0.68264(19) 0.32038(14) 0.2139(2) 0.0534(8) Uani 1 1 d . U . . .
O16 O 0.66192(19) 0.38109(13) 0.4706(2) 0.0530(9) Uani 1 1 d . U . . .
C1B C 0.500000 0.500000 0.2921(8) 0.103(3) Uani 1 2 d DS TU P . .
O2B O 0.500000 0.500000 0.5460(12) 0.281(18) Uani 1 2 d S T P . .
O1 O 0.5786(2) 0.5202(2) 0.7221(4) 0.0768(13) Uani 1 1 d . U . . .
Ni2 Ni 0.500000 0.500000 0.05283(6) 0.0533(3) Uani 1 2 d S TU P . .
O3 O 0.5327(2) 0.25495(16) 0.6644(3) 0.0629(10) Uani 1 1 d . U . A 1
O4 O 0.4702(2) 0.3574(2) 0.6564(3) 0.0678(11) Uani 1 1 d . U . B 1
O5 O 0.5418(2) 0.39061(17) 0.4945(3) 0.0650(10) Uani 1 1 d . U . C 1
O6 O 0.59734(19) 0.28944(17) 0.4970(3) 0.0600(9) Uani 1 1 d . U . D 1
O8 O 0.4472(2) 0.43386(17) 0.0496(4) 0.0832(15) Uani 1 1 d . U . E 1
O7 O 0.500000 0.500000 -0.0907(4) 0.0672(15) Uani 1 2 d S TU P E 2
C9 C 0.6907(3) 0.5933(2) 0.8950(4) 0.0665(15) Uani 1 1 d . U . . .
H9A H 0.675203 0.627623 0.919705 0.080 Uiso 1 1 calc R U . . .
H9B H 0.686004 0.564661 0.942131 0.080 Uiso 1 1 calc R U . . .
C10 C 0.7522(4) 0.5993(3) 0.8683(4) 0.0717(16) Uani 1 1 d . U . . .
C11 C 0.7575(3) 0.6027(2) 0.7740(4) 0.0614(13) Uani 1 1 d . U . . .
C12 C 0.8115(4) 0.6084(3) 0.7310(6) 0.0815(19) Uani 1 1 d . U . . .
H12 H 0.814598 0.611099 0.665894 0.098 Uiso 1 1 calc R U . . .
C13 C 0.8599(5) 0.6098(5) 0.7865(8) 0.110(3) Uani 1 1 d . U . . .
H13 H 0.896961 0.612399 0.759452 0.131 Uiso 1 1 calc R U . . .
C14 C 0.8539(5) 0.6072(5) 0.8845(8) 0.112(3) Uani 1 1 d . U . . .
H14 H 0.886982 0.608492 0.922956 0.135 Uiso 1 1 calc R U . . .
C15 C 0.8004(5) 0.6030(4) 0.9222(7) 0.101(2) Uani 1 1 d . U . . .
H15 H 0.796454 0.602616 0.987383 0.121 Uiso 1 1 calc R U . . .
C16 C 0.6643(2) 0.58419(17) 0.5742(3) 0.0444(10) Uani 1 1 d . U . . .
C17 C 0.5757(3) 0.7357(2) 0.5332(4) 0.0585(12) Uani 1 1 d . U . . .
H17 H 0.574347 0.743447 0.597315 0.070 Uiso 1 1 calc R U . . .
C18 C 0.6230(3) 0.7521(3) 0.4843(4) 0.0595(13) Uani 1 1 d . U . . .
H18 H 0.653457 0.770843 0.513878 0.071 Uiso 1 1 calc R U . . .
C19 C 0.6254(3) 0.7408(2) 0.3905(4) 0.0565(12) Uani 1 1 d . U . . .
H19 H 0.657702 0.751691 0.354875 0.068 Uiso 1 1 calc R U . . .
C20 C 0.5803(3) 0.7137(2) 0.3500(4) 0.0542(11) Uani 1 1 d . U . . .
C21 C 0.5343(3) 0.6987(2) 0.4048(4) 0.0528(11) Uani 1 1 d . U . . .
H21 H 0.503110 0.679980 0.377002 0.063 Uiso 1 1 calc R U . . .
C22 C 0.5829(3) 0.6946(2) 0.2525(4) 0.0578(12) Uani 1 1 d . U . . .
C23 C 0.6906(3) 0.6545(2) 0.1338(3) 0.0542(12) Uani 1 1 d . U . . .
H23 H 0.690237 0.626998 0.083346 0.065 Uiso 1 1 calc R U . . .
C24 C 0.6406(3) 0.6943(2) 0.1181(4) 0.0639(14) Uani 1 1 d . U . . .
H24 H 0.606841 0.676393 0.088320 0.077 Uiso 1 1 calc R U . . .
C25 C 0.6661(4) 0.7392(3) 0.0569(4) 0.0738(17) Uani 1 1 d . U . . .
H25A H 0.657674 0.732380 -0.008969 0.089 Uiso 1 1 calc R U . . .
H25B H 0.650431 0.774988 0.074179 0.089 Uiso 1 1 calc R U . . .
C26 C 0.7288(4) 0.7367(2) 0.0746(4) 0.0689(15) Uani 1 1 d . U . . .
C27 C 0.7437(3) 0.6895(2) 0.1228(3) 0.0608(13) Uani 1 1 d . U . . .
C28 C 0.7995(4) 0.6797(3) 0.1469(5) 0.0742(16) Uani 1 1 d . U . . .
H28 H 0.809362 0.647136 0.177695 0.089 Uiso 1 1 calc R U . . .
C29 C 0.8420(5) 0.7175(4) 0.1263(6) 0.095(2) Uani 1 1 d . U . . .
H29 H 0.880554 0.711140 0.145100 0.114 Uiso 1 1 calc R U . . .
C30 C 0.8285(5) 0.7638(4) 0.0788(7) 0.099(2) Uani 1 1 d . U . . .
H30 H 0.857698 0.789200 0.064169 0.119 Uiso 1 1 calc R U . . .
C31 C 0.7710(5) 0.7736(3) 0.0517(5) 0.089(2) Uani 1 1 d . U . . .
H31 H 0.761515 0.805360 0.018122 0.107 Uiso 1 1 calc R U . . .
C32 C 0.6642(3) 0.57757(19) 0.2301(3) 0.0493(11) Uani 1 1 d . U . . .
C33 C 0.6172(3) 0.4620(2) 0.0000(4) 0.0593(13) Uani 1 1 d . U . . .
H33 H 0.612658 0.487957 -0.047649 0.071 Uiso 1 1 calc R U . . .
C34 C 0.6693(3) 0.4355(3) 0.0081(4) 0.0650(14) Uani 1 1 d . U . . .
H34 H 0.699849 0.443012 -0.033332 0.078 Uiso 1 1 calc R U . . .
C35 C 0.6760(3) 0.3980(2) 0.0772(4) 0.0586(12) Uani 1 1 d . U . . .
H35 H 0.711472 0.379319 0.084465 0.070 Uiso 1 1 calc R U . . .
C36 C 0.6303(3) 0.3878(2) 0.1360(3) 0.0509(11) Uani 1 1 d . U . . .
C37 C 0.5797(3) 0.4155(2) 0.1242(4) 0.0522(11) Uani 1 1 d . U . . .
H37 H 0.548686 0.408093 0.165008 0.063 Uiso 1 1 calc R U . . .
C38 C 0.6344(3) 0.3512(2) 0.2169(4) 0.0526(11) Uani 1 1 d . U . . .
C39 C 0.7393(3) 0.32880(19) 0.3534(3) 0.0510(11) Uani 1 1 d . U . . .
H39 H 0.739755 0.315939 0.418748 0.061 Uiso 1 1 calc R U . . .
C40 C 0.6982(3) 0.2920(2) 0.2967(4) 0.0540(11) Uani 1 1 d . U . . .
H40 H 0.663915 0.280042 0.332999 0.065 Uiso 1 1 calc R U . . .
C41 C 0.7369(3) 0.2443(2) 0.2673(4) 0.0612(14) Uani 1 1 d . U . . .
H41A H 0.736060 0.215051 0.313791 0.073 Uiso 1 1 calc R U . . .
H41B H 0.724772 0.229568 0.206987 0.073 Uiso 1 1 calc R U . . .
C1C C 0.8200(9) 0.4625(7) 0.5733(13) 0.208(6) Uani 1 1 d D U . . .
H1C H 0.854905 0.466728 0.612831 0.250 Uiso 1 1 calc R U . . .
C2C C 0.8194(10) 0.4010(7) 0.5786(15) 0.226(7) Uani 1 1 d D U . . .
H2C1 H 0.779679 0.387676 0.569300 0.271 Uiso 1 1 calc R U . . .
H2C2 H 0.843781 0.385941 0.528908 0.271 Uiso 1 1 calc R U . . .
O1C O 0.7803(3) 0.4829(3) 0.6423(6) 0.104(2) Uani 1 1 d D U . . .
H1C1 H 0.757705 0.458120 0.658249 0.157 Uiso 1 1 calc R U . . .
C3C C 0.8415(16) 0.3817(11) 0.671(2) 0.321(13) Uani 1 1 d D U . . .
H3C1 H 0.824549 0.346439 0.685494 0.482 Uiso 1 1 calc R U . . .
H3C2 H 0.830776 0.407800 0.718877 0.482 Uiso 1 1 calc R U . . .
H3C3 H 0.883462 0.378382 0.668705 0.482 Uiso 1 1 calc R U . . .
C4C C 0.8375(9) 0.5057(9) 0.5049(15) 0.209(7) Uani 1 1 d D U . . .
H4C1 H 0.803022 0.522378 0.478451 0.313 Uiso 1 1 calc R U . . .
H4C2 H 0.860425 0.489340 0.455519 0.313 Uiso 1 1 calc R U . . .
H4C3 H 0.860418 0.533337 0.536356 0.313 Uiso 1 1 calc R U . . .
C42 C 0.7949(3) 0.2690(2) 0.2613(4) 0.0607(13) Uani 1 1 d . U . . .
C43 C 0.7969(3) 0.3172(2) 0.3108(4) 0.0580(12) Uani 1 1 d . U . . .
C44 C 0.8471(3) 0.3474(3) 0.3158(6) 0.0758(17) Uani 1 1 d . U . . .
H44 H 0.848325 0.380278 0.349468 0.091 Uiso 1 1 calc R U . . .
C45 C 0.8960(4) 0.3281(4) 0.2698(6) 0.086(2) Uani 1 1 d . U . . .
H45 H 0.930908 0.347999 0.272842 0.103 Uiso 1 1 calc R U . . .
C46 C 0.8940(4) 0.2806(3) 0.2203(5) 0.0766(17) Uani 1 1 d . U . . .
H46 H 0.927220 0.268546 0.188244 0.092 Uiso 1 1 calc R U . . .
C47 C 0.8449(4) 0.2508(3) 0.2170(4) 0.0685(16) Uani 1 1 d . U . . .
H47 H 0.844408 0.217485 0.184514 0.082 Uiso 1 1 calc R U . . .
C48 C 0.6879(2) 0.40783(19) 0.4116(3) 0.0448(10) Uani 1 1 d . U . . .
C49 C 0.6791(2) 0.46760(17) 0.4062(3) 0.0421(9) Uani 1 1 d . U . . .
C50 C 0.6753(2) 0.49482(19) 0.3230(3) 0.0441(10) Uani 1 1 d . U . . .
H50 H 0.677383 0.475271 0.266758 0.053 Uiso 1 1 calc R U . . .
C51 C 0.6683(2) 0.55094(19) 0.3214(3) 0.0463(10) Uani 1 1 d . U . . .
C52 C 0.6650(2) 0.57901(18) 0.4044(3) 0.0438(10) Uani 1 1 d . U . . .
H52 H 0.659855 0.617096 0.403883 0.053 Uiso 1 1 calc R U . . .
C53 C 0.6692(2) 0.55190(18) 0.4877(3) 0.0424(9) Uani 1 1 d . U . . .
C54 C 0.6755(2) 0.49595(18) 0.4889(3) 0.0407(9) Uani 1 1 d . U . . .
H54 H 0.677296 0.477178 0.545957 0.049 Uiso 1 1 calc R U . . .
Cl1A Cl 0.71913(9) 0.19566(8) 0.55029(12) 0.0768(5) Uani 1 1 d . U . F 2
O1A O 0.6602(4) 0.1982(4) 0.5461(11) 0.183(5) Uani 1 1 d . U . F 2
O2A O 0.7326(4) 0.2521(3) 0.5483(7) 0.134(3) Uani 1 1 d . U . F 2
O3A O 0.7504(5) 0.1729(4) 0.4785(4) 0.151(4) Uani 1 1 d . U . F 2
O4A O 0.7420(3) 0.1783(3) 0.6302(4) 0.113(2) Uani 1 1 d . U . F 2
Cl3A Cl 0.8065(3) 0.4988(2) 0.1912(3) 0.1739(19) Uani 1 1 d D U . G 2
O9A O 0.7804(3) 0.4472(2) 0.2036(4) 0.0891(16) Uani 1 1 d . U . G 2
O10A O 0.8783(11) 0.4865(11) 0.209(2) 0.186(6) Uani 0.413(12) 1 d D U P H 1
O11A O 0.8046(14) 0.5057(13) 0.0925(15) 0.190(6) Uani 0.413(12) 1 d D U P H 1
O12A O 0.7957(13) 0.5442(10) 0.2465(19) 0.179(6) Uani 0.413(12) 1 d D U P H 1
O10' O 0.8256(13) 0.4954(10) 0.2910(11) 0.202(6) Uani 0.587(12) 1 d D U P G 2
O11' O 0.7657(9) 0.5347(8) 0.1361(17) 0.195(6) Uani 0.587(12) 1 d D U P G 2
O12' O 0.8519(10) 0.5057(10) 0.1203(15) 0.182(6) Uani 0.587(12) 1 d D U P G 2
Cl2A Cl 0.4943(2) 0.3379(2) -0.1063(3) 0.0514(9) Uani 0.740(10) 1 d . U P I 1
O5A O 0.4344(3) 0.3258(3) -0.0979(6) 0.0794(19) Uani 0.740(10) 1 d . U P I 1
O6A O 0.5001(5) 0.3870(4) -0.1578(8) 0.066(2) Uani 0.740(10) 1 d . U P I 1
O7A O 0.5164(4) 0.3455(3) -0.0156(4) 0.0696(19) Uani 0.740(10) 1 d . U P I 1
O8A O 0.5250(4) 0.2950(4) -0.1494(6) 0.064(2) Uani 0.740(10) 1 d . U P I 1
Cl2' Cl 0.5117(5) 0.3430(5) -0.1030(9) 0.049(2) Uani 0.260(10) 1 d D U P I 2
O5' O 0.5741(5) 0.3547(6) -0.0856(11) 0.065(4) Uani 0.260(10) 1 d D U P I 2
O6' O 0.4857(10) 0.3892(10) -0.1550(18) 0.058(6) Uani 0.260(10) 1 d D U P I 2
O7' O 0.4825(7) 0.3356(7) -0.0127(10) 0.063(4) Uani 0.260(10) 1 d D U P I 2
O8' O 0.5075(9) 0.2924(9) -0.1594(16) 0.060(5) Uani 0.260(10) 1 d D U P I 2
O1B O 0.500000 0.500000 0.2021(7) 0.139(4) Uani 1 2 d DS TU P E .
C2B C 0.5130(7) 0.5551(7) 0.3358(12) 0.170(6) Uani 1 1 d D U . . .
H2BA H 0.554376 0.562172 0.332876 0.256 Uiso 1 1 calc R U . . .
H2BB H 0.500488 0.554948 0.400355 0.256 Uiso 1 1 calc R U . . .
H2BC H 0.492261 0.583428 0.302215 0.256 Uiso 1 1 calc R U . . .

loop_
_atom_site_aniso_label
_atom_site_aniso_U_11
_atom_site_aniso_U_22
_atom_site_aniso_U_33
_atom_site_aniso_U_23
_atom_site_aniso_U_13
_atom_site_aniso_U_12
Ni1 0.0673(4) 0.0407(3) 0.0391(3) -0.0079(3) 0.0036(3) -0.0031(3)
N2 0.085(3) 0.0242(16) 0.0313(18) -0.0031(14) 0.0034(18) 0.0004(17)
O2 0.092(2) 0.0396(17) 0.0285(15) -0.0024(13) 0.0026(16) -0.0105(17)
C2 0.081(3) 0.054(3) 0.049(3) -0.005(2) 0.000(3) -0.009(3)
N1 0.071(2) 0.042(2) 0.040(2) -0.0071(17) 0.0084(18) -0.0105(18)
C1 0.081(3) 0.047(3) 0.044(3) -0.002(2) 0.002(2) -0.008(2)
N3 0.071(2) 0.046(2) 0.040(2) 0.0091(17) -0.0051(19) -0.001(2)
C4 0.077(3) 0.048(3) 0.030(2) -0.0035(19) 0.009(2) -0.010(2)
C3 0.078(3) 0.049(3) 0.039(2) -0.003(2) -0.002(2) -0.012(2)
N4 0.101(3) 0.0268(17) 0.0253(17) -0.0010(14) -0.0066(19) -0.0069(19)
N5 0.083(3) 0.0343(19) 0.043(2) -0.0006(17) -0.0039(19) -0.0053(19)
C5 0.070(3) 0.043(2) 0.036(2) -0.0074(19) 0.009(2) -0.008(2)
N6 0.084(3) 0.0295(18) 0.0309(18) -0.0001(15) 0.0113(18) 0.0034(18)
C6 0.078(3) 0.049(3) 0.037(2) -0.003(2) 0.005(2) -0.009(2)
C7 0.096(3) 0.030(2) 0.032(2) -0.0036(17) 0.004(2) -0.004(2)
C8 0.099(3) 0.040(2) 0.030(2) -0.0108(19) 0.005(2) -0.005(2)
O10 0.101(3) 0.0305(16) 0.0403(18) -0.0032(14) 0.0098(19) 0.0170(17)
O11 0.095(3) 0.057(2) 0.053(2) -0.0036(19) -0.004(2) -0.019(2)
O12 0.101(3) 0.0363(17) 0.0327(16) 0.0069(14) -0.0024(17) -0.0079(17)
O13 0.154(4) 0.0356(19) 0.040(2) 0.0051(16) -0.035(2) -0.020(2)
O14 0.087(3) 0.052(2) 0.045(2) 0.0010(17) 0.0040(19) 0.0017(19)
O15 0.091(2) 0.0336(16) 0.0356(16) -0.0027(14) 0.0071(16) 0.0099(17)
O16 0.095(3) 0.0262(15) 0.0381(17) 0.0046(13) 0.0159(17) 0.0013(15)
C1B 0.132(8) 0.065(6) 0.113(7) 0.000 0.000 0.034(6)
O2B 0.24(2) 0.48(4) 0.121(12) 0.000 0.000 0.23(3)
O1 0.090(3) 0.056(2) 0.084(3) -0.022(2) -0.008(3) 0.003(2)
Ni2 0.0880(6) 0.0306(4) 0.0411(5) 0.000 0.000 -0.0022(4)
O3 0.095(3) 0.0428(19) 0.051(2) 0.0044(16) 0.000(2) -0.010(2)
O4 0.074(2) 0.071(3) 0.058(2) -0.027(2) -0.001(2) 0.005(2)
O5 0.091(3) 0.052(2) 0.053(2) -0.0078(18) 0.002(2) -0.002(2)
O6 0.080(2) 0.053(2) 0.047(2) -0.0106(17) 0.0059(18) 0.0026(18)
O8 0.097(3) 0.0354(19) 0.117(4) 0.012(2) 0.041(3) -0.007(2)
O7 0.108(4) 0.056(3) 0.037(3) 0.000 0.000 -0.002(3)
C9 0.119(4) 0.043(3) 0.038(2) -0.011(2) -0.002(3) -0.006(3)
C10 0.114(4) 0.055(3) 0.046(3) -0.018(2) -0.011(3) -0.015(3)
C11 0.099(3) 0.040(2) 0.045(3) -0.006(2) -0.005(3) -0.013(2)
C12 0.103(4) 0.064(4) 0.077(4) -0.018(3) 0.000(3) -0.026(3)
C13 0.105(5) 0.115(6) 0.108(6) -0.027(5) -0.011(5) -0.029(5)
C14 0.121(5) 0.113(6) 0.102(6) -0.030(5) -0.027(5) -0.026(5)
C15 0.130(5) 0.098(5) 0.075(4) -0.031(4) -0.033(4) -0.022(4)
C16 0.078(3) 0.0243(18) 0.031(2) 0.0044(16) 0.0045(19) 0.0047(18)
C17 0.075(3) 0.053(3) 0.048(3) 0.007(2) -0.003(2) 0.000(2)
C18 0.075(3) 0.057(3) 0.047(3) 0.003(2) -0.004(2) -0.006(2)
C19 0.079(3) 0.044(3) 0.046(3) 0.002(2) 0.003(2) -0.007(2)
C20 0.079(3) 0.040(2) 0.044(2) 0.010(2) -0.003(2) 0.003(2)
C21 0.075(3) 0.042(2) 0.041(2) 0.010(2) -0.008(2) -0.006(2)
C22 0.088(3) 0.039(2) 0.046(3) 0.009(2) -0.005(2) 0.000(2)
C23 0.108(4) 0.034(2) 0.0203(19) 0.0006(16) 0.002(2) -0.009(2)
C24 0.120(4) 0.044(3) 0.027(2) 0.010(2) -0.001(2) -0.009(3)
C25 0.137(5) 0.048(3) 0.037(3) 0.016(2) 0.005(3) -0.008(3)
C26 0.129(4) 0.042(2) 0.036(2) 0.004(2) 0.013(3) -0.011(3)
C27 0.112(4) 0.045(3) 0.025(2) -0.0042(19) 0.013(2) -0.013(3)
C28 0.116(4) 0.058(3) 0.049(3) -0.006(3) 0.018(3) -0.007(3)
C29 0.119(5) 0.091(5) 0.075(4) -0.011(4) 0.028(4) -0.020(4)
C30 0.138(5) 0.076(4) 0.083(5) -0.004(4) 0.033(5) -0.028(4)
C31 0.151(5) 0.053(3) 0.064(4) 0.007(3) 0.034(4) -0.022(4)
C32 0.090(3) 0.027(2) 0.031(2) -0.0032(17) -0.010(2) -0.007(2)
C33 0.094(4) 0.047(3) 0.037(2) -0.006(2) -0.001(2) -0.003(3)
C34 0.102(4) 0.060(3) 0.034(2) -0.005(2) 0.003(3) -0.005(3)
C35 0.091(3) 0.055(3) 0.030(2) -0.008(2) -0.002(2) 0.003(3)
C36 0.088(3) 0.031(2) 0.033(2) -0.0042(17) -0.001(2) -0.003(2)
C37 0.084(3) 0.033(2) 0.040(2) -0.0038(18) -0.004(2) -0.004(2)
C38 0.085(3) 0.033(2) 0.040(2) -0.0043(19) -0.004(2) 0.002(2)
C39 0.089(3) 0.032(2) 0.031(2) -0.0036(18) 0.008(2) 0.009(2)
C40 0.093(3) 0.031(2) 0.039(2) -0.0025(18) 0.006(2) 0.003(2)
C41 0.104(4) 0.035(2) 0.045(3) -0.004(2) 0.008(3) 0.016(2)
C1C 0.204(11) 0.197(11) 0.225(13) -0.035(11) 0.064(10) 0.088(10)
C2C 0.252(14) 0.199(11) 0.226(15) -0.055(11) 0.068(13) 0.092(11)
O1C 0.091(4) 0.069(3) 0.153(6) -0.006(4) 0.011(4) 0.015(3)
C3C 0.35(3) 0.28(2) 0.33(2) 0.015(19) 0.01(2) 0.08(2)
C4C 0.173(14) 0.257(17) 0.196(15) -0.046(13) 0.042(12) -0.027(14)
C42 0.103(4) 0.043(3) 0.036(2) 0.005(2) 0.010(2) 0.022(2)
C43 0.087(3) 0.047(3) 0.040(2) -0.004(2) 0.005(2) 0.018(2)
C44 0.085(4) 0.070(4) 0.072(4) -0.011(3) 0.002(3) 0.016(3)
C45 0.087(4) 0.081(4) 0.090(5) -0.002(4) 0.007(4) 0.022(3)
C46 0.095(4) 0.075(4) 0.059(3) 0.005(3) 0.012(3) 0.031(3)
C47 0.116(4) 0.050(3) 0.040(3) 0.004(2) 0.010(3) 0.031(3)
C48 0.072(3) 0.031(2) 0.031(2) -0.0012(17) 0.004(2) 0.0004(19)
C49 0.068(2) 0.0254(19) 0.033(2) 0.0008(16) 0.0063(18) -0.0014(17)
C50 0.077(3) 0.030(2) 0.0255(18) -0.0045(16) -0.0028(18) -0.005(2)
C51 0.077(3) 0.029(2) 0.032(2) 0.0036(17) -0.003(2) -0.008(2)
C52 0.074(3) 0.0245(18) 0.033(2) -0.0002(16) -0.0042(19) -0.0045(18)
C53 0.067(3) 0.0287(19) 0.031(2) 0.0033(16) 0.0006(18) 0.0006(18)
C54 0.067(3) 0.0277(19) 0.0273(18) 0.0002(16) 0.0051(17) 0.0005(18)
Cl1A 0.1004(11) 0.0758(10) 0.0541(8) 0.0028(7) -0.0115(8) 0.0305(9)
O1A 0.124(5) 0.129(6) 0.297(13) 0.085(8) -0.038(6) 0.035(5)
O2A 0.135(5) 0.088(4) 0.179(8) 0.037(5) 0.037(5) 0.033(4)
O3A 0.244(9) 0.155(7) 0.054(3) -0.011(4) -0.002(5) 0.083(7)
O4A 0.166(6) 0.124(5) 0.050(3) 0.019(3) -0.007(3) 0.073(5)
Cl3A 0.223(4) 0.141(3) 0.158(3) -0.030(3) 0.069(3) -0.076(3)
O9A 0.111(4) 0.071(3) 0.085(4) 0.001(3) 0.037(3) -0.005(3)
O10A 0.217(11) 0.157(11) 0.184(11) -0.006(11) 0.055(11) -0.069(11)
O11A 0.248(12) 0.166(11) 0.157(11) 0.023(10) 0.076(11) -0.071(11)
O12A 0.235(12) 0.122(10) 0.179(11) -0.030(10) 0.059(11) -0.043(10)
O10' 0.284(14) 0.160(12) 0.161(9) -0.027(9) 0.006(10) -0.060(12)
O11' 0.274(13) 0.118(10) 0.194(13) 0.039(10) 0.054(11) -0.018(9)
O12' 0.204(11) 0.179(12) 0.162(11) 0.017(10) 0.058(10) -0.073(10)
Cl2A 0.074(2) 0.0388(14) 0.0409(12) -0.0058(9) -0.0033(13) -0.0017(14)
O5A 0.081(4) 0.065(4) 0.093(5) -0.018(3) -0.004(3) 0.004(3)
O6A 0.094(6) 0.053(4) 0.051(4) -0.001(3) 0.011(4) 0.006(4)
O7A 0.115(5) 0.048(3) 0.047(3) -0.011(2) -0.018(3) 0.011(3)
O8A 0.086(5) 0.056(4) 0.051(3) -0.016(3) -0.007(4) 0.009(4)
Cl2' 0.079(6) 0.034(3) 0.033(3) -0.009(2) 0.001(4) -0.008(4)
O5' 0.075(7) 0.064(8) 0.054(8) -0.012(7) -0.010(6) -0.003(6)
O6' 0.075(10) 0.057(9) 0.043(9) -0.003(7) -0.009(8) -0.002(7)
O7' 0.086(9) 0.055(8) 0.048(7) -0.003(6) 0.005(7) 0.001(7)
O8' 0.076(11) 0.048(7) 0.058(9) -0.009(6) -0.011(8) -0.022(7)
O1B 0.221(9) 0.114(6) 0.083(5) 0.000 0.000 0.099(7)
C2B 0.161(11) 0.173(12) 0.178(12) -0.072(10) 0.033(10) -0.080(10)

loop_
_atom_type_symbol
_atom_type_description
_atom_type_scat_dispersion_real
_atom_type_scat_dispersion_imag
_atom_type_scat_source
C C 0.0033 0.0016 'International Tables Vol C Tables 4.2.6.8 and 6.1.1.4'
H H 0.0000 0.0000 'International Tables Vol C Tables 4.2.6.8 and 6.1.1.4'
N N 0.0064 0.0033 'International Tables Vol C Tables 4.2.6.8 and 6.1.1.4'
O O 0.0110 0.0060 'International Tables Vol C Tables 4.2.6.8 and 6.1.1.4'
Cl Cl 0.1472 0.1563 'International Tables Vol C Tables 4.2.6.8 and 6.1.1.4'
Ni Ni 0.3447 1.0913 'International Tables Vol C Tables 4.2.6.8 and 6.1.1.4'

loop_
_geom_angle_atom_site_label_1
_geom_angle_atom_site_label_2
_geom_angle_atom_site_label_3
_geom_angle
_geom_angle_site_symmetry_1
_geom_angle_site_symmetry_3
_geom_angle_publ_flag
O4 Ni1 O3 91.0(2) . . ?
O4 Ni1 O6 176.1(2) . . ?
O3 Ni1 O6 92.84(18) . . ?
O4 Ni1 N3 87.62(18) . 2_665 ?
O3 Ni1 N3 93.33(18) . 2_665 ?
O6 Ni1 N3 92.72(17) . 2_665 ?
O4 Ni1 N1 89.32(17) . . ?
O3 Ni1 N1 89.08(18) . . ?
O6 Ni1 N1 90.18(18) . . ?
N3 Ni1 N1 176.13(19) 2_665 . ?
O4 Ni1 O5 91.66(19) . . ?
O3 Ni1 O5 174.8(2) . . ?
O6 Ni1 O5 84.47(17) . . ?
N3 Ni1 O5 91.28(18) 2_665 . ?
N1 Ni1 O5 86.44(18) . . ?
C16 N2 C7 121.3(4) . . ?
C16 N2 H2A 119.4 . . ?
C7 N2 H2A 119.4 . . ?
C6 O2 C8 115.9(5) . . ?
C3 C2 C1 118.7(6) . . ?
C3 C2 H2 120.6 . . ?
C1 C2 H2 120.6 . . ?
C1 N1 C5 117.0(5) . . ?
C1 N1 Ni1 123.6(4) . . ?
C5 N1 Ni1 119.2(4) . . ?
N1 C1 C2 122.9(6) . . ?
N1 C1 H1 118.6 . . ?
C2 C1 H1 118.6 . . ?
C17 N3 C21 117.7(5) . . ?
C17 N3 Ni1 119.6(4) . 2_665 ?
C21 N3 Ni1 122.3(4) . 2_665 ?
C5 C4 C3 117.7(5) . . ?
C5 C4 C6 117.3(5) . . ?
C3 C4 C6 124.9(5) . . ?
C2 C3 C4 119.7(6) . . ?
C2 C3 H3 120.1 . . ?
C4 C3 H3 120.1 . . ?
C32 N4 C23 121.3(4) . . ?
C32 N4 H4 119.3 . . ?
C23 N4 H4 119.3 . . ?
C37 N5 C33 117.4(5) . . ?
C37 N5 Ni2 122.0(4) . . ?
C33 N5 Ni2 120.1(4) . . ?
N1 C5 C4 123.9(6) . . ?
N1 C5 H5 118.1 . . ?
C4 C5 H5 118.1 . . ?
C48 N6 C39 123.0(4) . . ?
C48 N6 H6 118.5 . . ?
C39 N6 H6 118.5 . . ?
O1 C6 O2 124.3(6) . . ?
O1 C6 C4 124.3(5) . . ?
O2 C6 C4 111.4(5) . . ?
N2 C7 C11 113.6(5) . . ?
N2 C7 C8 113.9(4) . . ?
C11 C7 C8 102.7(5) . . ?
N2 C7 H7 108.8 . . ?
C11 C7 H7 108.8 . . ?
C8 C7 H7 108.8 . . ?
O2 C8 C9 107.6(5) . . ?
O2 C8 C7 107.5(4) . . ?
C9 C8 C7 104.5(5) . . ?
O2 C8 H8 112.3 . . ?
C9 C8 H8 112.3 . . ?
C7 C8 H8 112.3 . . ?
C22 O12 C24 116.5(5) . . ?
C38 O15 C40 117.1(4) . . ?
O1B C1B C2B 114.4(8) . . ?
O1B C1B C2B 114.4(8) . 2_665 ?
C2B C1B C2B 131.1(17) . 2_665 ?
O8 Ni2 O8 177.4(4) 2_665 . ?
O8 Ni2 N5 91.62(19) 2_665 2_665 ?
O8 Ni2 N5 88.48(19) . 2_665 ?
O8 Ni2 N5 88.48(19) 2_665 . ?
O8 Ni2 N5 91.62(19) . . ?
N5 Ni2 N5 175.7(3) 2_665 . ?
N5 Ni2 O7 92.14(13) 2_665 . ?
N5 Ni2 O7 92.14(13) . . ?
O8 Ni2 O1B 91.30(18) 2_665 . ?
O8 Ni2 O1B 91.30(18) . . ?
N5 Ni2 O1B 87.86(13) 2_665 . ?
N5 Ni2 O1B 87.86(13) . . ?
O7 Ni2 O1B 180.0 . . ?
C10 C9 C8 104.2(5) . . ?
C10 C9 H9A 110.9 . . ?
C8 C9 H9A 110.9 . . ?
C10 C9 H9B 110.9 . . ?
C8 C9 H9B 110.9 . . ?
H9A C9 H9B 108.9 . . ?
C15 C10 C11 119.4(8) . . ?
C15 C10 C9 130.1(7) . . ?
C11 C10 C9 110.4(6) . . ?
C10 C11 C12 121.6(7) . . ?
C10 C11 C7 110.7(6) . . ?
C12 C11 C7 127.6(6) . . ?
C13 C12 C11 118.0(8) . . ?
C13 C12 H12 121.0 . . ?
C11 C12 H12 121.0 . . ?
C12 C13 C14 119.9(10) . . ?
C12 C13 H13 120.0 . . ?
C14 C13 H13 120.0 . . ?
C15 C14 C13 119.3(10) . . ?
C15 C14 H14 120.3 . . ?
C13 C14 H14 120.3 . . ?
C14 C15 C10 121.5(9) . . ?
C14 C15 H15 119.2 . . ?
C10 C15 H15 119.2 . . ?
O10 C16 N2 123.1(4) . . ?
O10 C16 C53 120.0(4) . . ?
N2 C16 C53 116.9(4) . . ?
N3 C17 C18 123.3(6) . . ?
N3 C17 H17 118.4 . . ?
C18 C17 H17 118.4 . . ?
C17 C18 C19 118.8(6) . . ?
C17 C18 H18 120.6 . . ?
C19 C18 H18 120.6 . . ?
C20 C19 C18 118.9(6) . . ?
C20 C19 H19 120.5 . . ?
C18 C19 H19 120.5 . . ?
C19 C20 C21 118.3(5) . . ?
C19 C20 C22 121.8(6) . . ?
C21 C20 C22 119.5(5) . . ?
N3 C21 C20 123.0(5) . . ?
N3 C21 H21 118.5 . . ?
C20 C21 H21 118.5 . . ?
O11 C22 O12 124.8(6) . . ?
O11 C22 C20 123.3(6) . . ?
O12 C22 C20 111.9(5) . . ?
N4 C23 C27 112.9(5) . . ?
N4 C23 C24 114.3(5) . . ?
C27 C23 C24 103.5(5) . . ?
N4 C23 H23 108.6 . . ?
C27 C23 H23 108.6 . . ?
C24 C23 H23 108.6 . . ?
O12 C24 C25 107.8(5) . . ?
O12 C24 C23 108.1(4) . . ?
C25 C24 C23 104.8(6) . . ?
O12 C24 H24 111.9 . . ?
C25 C24 H24 111.9 . . ?
C23 C24 H24 111.9 . . ?
C26 C25 C24 104.4(6) . . ?
C26 C25 H25A 110.9 . . ?
C24 C25 H25A 110.9 . . ?
C26 C25 H25B 110.9 . . ?
C24 C25 H25B 110.9 . . ?
H25A C25 H25B 108.9 . . ?
C31 C26 C27 119.6(8) . . ?
C31 C26 C25 129.1(7) . . ?
C27 C26 C25 111.4(6) . . ?
C28 C27 C26 120.6(6) . . ?
C28 C27 C23 130.2(6) . . ?
C26 C27 C23 109.0(6) . . ?
C27 C28 C29 120.1(8) . . ?
C27 C28 H28 120.0 . . ?
C29 C28 H28 120.0 . . ?
C30 C29 C28 120.3(10) . . ?
C30 C29 H29 119.8 . . ?
C28 C29 H29 119.8 . . ?
C29 C30 C31 120.0(8) . . ?
C29 C30 H30 120.0 . . ?
C31 C30 H30 120.0 . . ?
C26 C31 C30 119.4(8) . . ?
C26 C31 H31 120.3 . . ?
C30 C31 H31 120.3 . . ?
O13 C32 N4 122.1(5) . . ?
O13 C32 C51 121.1(4) . . ?
N4 C32 C51 116.8(4) . . ?
N5 C33 C34 122.4(5) . . ?
N5 C33 H33 118.8 . . ?
C34 C33 H33 118.8 . . ?
C35 C34 C33 118.9(6) . . ?
C35 C34 H34 120.6 . . ?
C33 C34 H34 120.6 . . ?
C34 C35 C36 118.9(6) . . ?
C34 C35 H35 120.5 . . ?
C36 C35 H35 120.5 . . ?
C37 C36 C35 119.4(5) . . ?
C37 C36 C38 117.2(5) . . ?
C35 C36 C38 123.3(6) . . ?
N5 C37 C36 123.0(6) . . ?
N5 C37 H37 118.5 . . ?
C36 C37 H37 118.5 . . ?
O14 C38 O15 124.1(5) . . ?
O14 C38 C36 124.1(5) . . ?
O15 C38 C36 111.7(5) . . ?
N6 C39 C43 113.2(5) . . ?
N6 C39 C40 114.6(5) . . ?
C43 C39 C40 102.6(4) . . ?
N6 C39 H39 108.7 . . ?
C43 C39 H39 108.7 . . ?
C40 C39 H39 108.7 . . ?
O15 C40 C41 106.8(4) . . ?
O15 C40 C39 108.1(4) . . ?
C41 C40 C39 103.5(5) . . ?
O15 C40 H40 112.6 . . ?
C41 C40 H40 112.6 . . ?
C39 C40 H40 112.6 . . ?
C42 C41 C40 103.5(5) . . ?
C42 C41 H41A 111.1 . . ?
C40 C41 H41A 111.1 . . ?
C42 C41 H41B 111.1 . . ?
C40 C41 H41B 111.1 . . ?
H41A C41 H41B 109.0 . . ?
O1C C1C C4C 112.2(13) . . ?
O1C C1C C2C 107.9(12) . . ?
C4C C1C C2C 137.8(16) . . ?
O1C C1C H1C 94.8 . . ?
C4C C1C H1C 94.8 . . ?
C2C C1C H1C 94.8 . . ?
C3C C2C C1C 110.9(13) . . ?
C3C C2C H2C1 109.5 . . ?
C1C C2C H2C1 109.5 . . ?
C3C C2C H2C2 109.5 . . ?
C1C C2C H2C2 109.5 . . ?
H2C1 C2C H2C2 108.0 . . ?
C1C O1C H1C1 109.5 . . ?
C2C C3C H3C1 109.5 . . ?
C2C C3C H3C2 109.5 . . ?
H3C1 C3C H3C2 109.5 . . ?
C2C C3C H3C3 109.5 . . ?
H3C1 C3C H3C3 109.5 . . ?
H3C2 C3C H3C3 109.5 . . ?
C1C C4C H4C1 109.5 . . ?
C1C C4C H4C2 109.5 . . ?
H4C1 C4C H4C2 109.5 . . ?
C1C C4C H4C3 109.5 . . ?
H4C1 C4C H4C3 109.5 . . ?
H4C2 C4C H4C3 109.5 . . ?
C43 C42 C47 118.8(7) . . ?
C43 C42 C41 110.7(5) . . ?
C47 C42 C41 130.5(6) . . ?
C44 C43 C42 121.1(6) . . ?
C44 C43 C39 128.7(5) . . ?
C42 C43 C39 110.2(6) . . ?
C43 C44 C45 118.3(7) . . ?
C43 C44 H44 120.8 . . ?
C45 C44 H44 120.8 . . ?
C46 C45 C44 120.7(8) . . ?
C46 C45 H45 119.7 . . ?
C44 C45 H45 119.7 . . ?
C47 C46 C45 120.6(7) . . ?
C47 C46 H46 119.7 . . ?
C45 C46 H46 119.7 . . ?
C46 C47 C42 120.4(6) . . ?
C46 C47 H47 119.8 . . ?
C42 C47 H47 119.8 . . ?
O16 C48 N6 122.8(4) . . ?
O16 C48 C49 119.8(4) . . ?
N6 C48 C49 117.3(4) . . ?
C50 C49 C54 120.1(4) . . ?
C50 C49 C48 122.4(4) . . ?
C54 C49 C48 117.5(4) . . ?
C49 C50 C51 120.3(4) . . ?
C49 C50 H50 119.8 . . ?
C51 C50 H50 119.8 . . ?
C52 C51 C50 119.2(4) . . ?
C52 C51 C32 123.2(4) . . ?
C50 C51 C32 117.6(4) . . ?
C53 C52 C51 120.6(4) . . ?
C53 C52 H52 119.7 . . ?
C51 C52 H52 119.7 . . ?
C52 C53 C54 120.0(4) . . ?
C52 C53 C16 118.0(4) . . ?
C54 C53 C16 122.0(4) . . ?
C53 C54 C49 119.8(4) . . ?
C53 C54 H54 120.1 . . ?
C49 C54 H54 120.1 . . ?
O4A Cl1A O1A 116.6(7) . . ?
O4A Cl1A O3A 108.0(4) . . ?
O1A Cl1A O3A 120.5(9) . . ?
O4A Cl1A O2A 104.0(6) . . ?
O1A Cl1A O2A 100.0(6) . . ?
O3A Cl1A O2A 105.4(6) . . ?
O9A Cl3A O12' 119.6(10) . . ?
O9A Cl3A O10' 87.4(10) . . ?
O12' Cl3A O10' 117.4(16) . . ?
O9A Cl3A O11' 108.9(10) . . ?
O12' Cl3A O11' 90.6(14) . . ?
O10' Cl3A O11' 135.7(16) . . ?
O8A Cl2A O7A 108.9(6) . . ?
O8A Cl2A O5A 111.6(6) . . ?
O7A Cl2A O5A 107.4(6) . . ?
O8A Cl2A O6A 110.9(6) . . ?
O7A Cl2A O6A 109.7(7) . . ?
O5A Cl2A O6A 108.3(7) . . ?
O7' Cl2' O6' 110.7(11) . . ?
O7' Cl2' O8' 110.4(10) . . ?
O6' Cl2' O8' 109.7(11) . . ?
O7' Cl2' O5' 108.5(10) . . ?
O6' Cl2' O5' 109.1(10) . . ?
O8' Cl2' O5' 108.5(10) . . ?
C1B O1B Ni2 180.0 . . ?
C1B C2B H2BA 109.5 . . ?
C1B C2B H2BB 109.5 . . ?
H2BA C2B H2BB 109.5 . . ?
C1B C2B H2BC 109.5 . . ?
H2BA C2B H2BC 109.5 . . ?
H2BB C2B H2BC 109.5 . . ?

loop_
_geom_bond_atom_site_label_1
_geom_bond_atom_site_label_2
_geom_bond_distance
_geom_bond_site_symmetry_2
_geom_bond_publ_flag
Ni1 O4 2.050(4) . ?
Ni1 O3 2.051(4) . ?
Ni1 O6 2.065(4) . ?
Ni1 N3 2.081(5) 2_665 ?
Ni1 N1 2.088(5) . ?
Ni1 O5 2.125(5) . ?
N2 C16 1.328(7) . ?
N2 C7 1.455(6) . ?
N2 H2A 0.8800 . ?
O2 C6 1.336(7) . ?
O2 C8 1.460(6) . ?
C2 C3 1.353(9) . ?
C2 C1 1.389(9) . ?
C2 H2 0.9500 . ?
N1 C1 1.332(8) . ?
N1 C5 1.343(7) . ?
C1 H1 0.9500 . ?
N3 C17 1.332(8) . ?
N3 C21 1.344(7) . ?
C4 C5 1.365(8) . ?
C4 C3 1.391(9) . ?
C4 C6 1.499(8) . ?
C3 H3 0.9500 . ?
N4 C32 1.345(7) . ?
N4 C23 1.454(6) . ?
N4 H4 0.8800 . ?
N5 C37 1.333(7) . ?
N5 C33 1.371(8) . ?
N5 Ni2 2.051(5) . ?
C5 H5 0.9500 . ?
N6 C48 1.324(7) . ?
N6 C39 1.456(6) . ?
N6 H6 0.8800 . ?
C6 O1 1.201(8) . ?
C7 C11 1.498(9) . ?
C7 C8 1.550(8) . ?
C7 H7 1.0000 . ?
C8 C9 1.520(8) . ?
C8 H8 1.0000 . ?
O10 C16 1.246(6) . ?
O11 C22 1.209(8) . ?
O12 C22 1.338(8) . ?
O12 C24 1.445(7) . ?
O13 C32 1.231(6) . ?
O14 C38 1.204(7) . ?
O15 C38 1.358(7) . ?
O15 C40 1.438(6) . ?
O16 C48 1.240(6) . ?
C1B O1B 1.305(11) . ?
C1B C2B 1.534(13) . ?
C1B C2B 1.534(13) 2_665 ?
Ni2 O8 2.046(5) 2_665 ?
Ni2 O8 2.046(5) . ?
Ni2 O7 2.083(6) . ?
Ni2 O1B 2.167(10) . ?
C9 C10 1.490(12) . ?
C9 H9A 0.9900 . ?
C9 H9B 0.9900 . ?
C10 C15 1.369(12) . ?
C10 C11 1.377(9) . ?
C11 C12 1.410(11) . ?
C12 C13 1.383(14) . ?
C12 H12 0.9500 . ?
C13 C14 1.431(17) . ?
C13 H13 0.9500 . ?
C14 C15 1.364(16) . ?
C14 H14 0.9500 . ?
C15 H15 0.9500 . ?
C16 C53 1.492(6) . ?
C17 C18 1.369(9) . ?
C17 H17 0.9500 . ?
C18 C19 1.391(9) . ?
C18 H18 0.9500 . ?
C19 C20 1.378(9) . ?
C19 H19 0.9500 . ?
C20 C21 1.383(8) . ?
C20 C22 1.492(8) . ?
C21 H21 0.9500 . ?
C23 C27 1.516(9) . ?
C23 C24 1.541(10) . ?
C23 H23 1.0000 . ?
C24 C25 1.541(8) . ?
C24 H24 1.0000 . ?
C25 C26 1.480(12) . ?
C25 H25A 0.9900 . ?
C25 H25B 0.9900 . ?
C26 C31 1.382(11) . ?
C26 C27 1.406(9) . ?
C27 C28 1.366(11) . ?
C28 C29 1.392(12) . ?
C28 H28 0.9500 . ?
C29 C30 1.374(15) . ?
C29 H29 0.9500 . ?
C30 C31 1.414(16) . ?
C30 H30 0.9500 . ?
C31 H31 0.9500 . ?
C32 C51 1.483(6) . ?
C33 C34 1.381(10) . ?
C33 H33 0.9500 . ?
C34 C35 1.375(9) . ?
C34 H34 0.9500 . ?
C35 C36 1.387(9) . ?
C35 H35 0.9500 . ?
C36 C37 1.374(9) . ?
C36 C38 1.485(7) . ?
C37 H37 0.9500 . ?
C39 C43 1.503(8) . ?
C39 C40 1.557(8) . ?
C39 H39 1.0000 . ?
C40 C41 1.544(7) . ?
C40 H40 1.0000 . ?
C41 C42 1.482(10) . ?
C41 H41A 0.9900 . ?
C41 H41B 0.9900 . ?
C1C O1C 1.453(11) . ?
C1C C4C 1.515(13) . ?
C1C C2C 1.524(13) . ?
C1C H1C 1.0000 . ?
C2C C3C 1.513(13) . ?
C2C H2C1 0.9900 . ?
C2C H2C2 0.9900 . ?
O1C H1C1 0.8400 . ?
C3C H3C1 0.9800 . ?
C3C H3C2 0.9800 . ?
C3C H3C3 0.9800 . ?
C4C H4C1 0.9800 . ?
C4C H4C2 0.9800 . ?
C4C H4C3 0.9800 . ?
C42 C43 1.393(8) . ?
C42 C47 1.402(9) . ?
C43 C44 1.388(11) . ?
C44 C45 1.401(11) . ?
C44 H44 0.9500 . ?
C45 C46 1.379(12) . ?
C45 H45 0.9500 . ?
C46 C47 1.361(12) . ?
C46 H46 0.9500 . ?
C47 H47 0.9500 . ?
C48 C49 1.495(6) . ?
C49 C50 1.385(6) . ?
C49 C54 1.393(6) . ?
C50 C51 1.398(7) . ?
C50 H50 0.9500 . ?
C51 C52 1.392(7) . ?
C52 C53 1.386(6) . ?
C52 H52 0.9500 . ?
C53 C54 1.392(6) . ?
C54 H54 0.9500 . ?
Cl1A O4A 1.347(5) . ?
Cl1A O1A 1.374(9) . ?
Cl1A O3A 1.390(8) . ?
Cl1A O2A 1.432(8) . ?
Cl3A O9A 1.425(7) . ?
Cl3A O12' 1.484(11) . ?
Cl3A O10' 1.517(13) . ?
Cl3A O11' 1.525(13) . ?
Cl2A O8A 1.424(8) . ?
Cl2A O7A 1.425(8) . ?
Cl2A O5A 1.430(9) . ?
Cl2A O6A 1.432(9) . ?
Cl2' O7' 1.488(12) . ?
Cl2' O6' 1.498(12) . ?
Cl2' O8' 1.498(12) . ?
Cl2' O5' 1.500(11) . ?
C2B H2BA 0.9800 . ?
C2B H2BB 0.9800 . ?
C2B H2BC 0.9800 . ?
